data_2214601
loop_
_publ_author_name
'Li-Ping Cao'
'Yu-Zhou Wang'
'Meng Gao'

_publ_section_title
;Diethyl
 2,6-diethyl-4,8-dioxo-2,3,6,7-tetrahydro-1<i>H</i>,5<i>H</i>-2,3a,4a,6,7a,8a-hexaazacyclopenta[<i>def</i>]fluorene-8b,8c-dicarboxylate
;
_journal_coeditor_code CV2270
_journal_issue 8
_journal_name_full 'Acta Crystallographica Section E'
_journal_page_first o3374
_journal_page_last o3374
_journal_paper_doi 10.1107/S1600536807031819
_journal_volume 63
_journal_year 2007
_chemical_formula_iupac 'C18 H28 N6 O6'
_chemical_formula_moiety 'C18 H28 N6 O6'
_chemical_formula_sum 'C18 H28 N6 O6'
_chemical_formula_weight 424.47
_chemical_name_systematic
;
Diethyl 2,6-diethyl-4,8-dioxo-2,3,6,7-tetrahydro-1H,5H-2,3a,4a,6,7a,8a-\
hexaazacyclopenta[def]fluorene-8b,8c-dicarboxylate
;
_space_group_IT_number 15
_symmetry_cell_setting monoclinic
_symmetry_space_group_name_Hall '-C 2yc'
_symmetry_space_group_name_H-M 'C 1 2/c 1'
_atom_sites_solution_hydrogens geom
_atom_sites_solution_primary direct
_atom_sites_solution_secondary difmap
_audit_creation_method SHELXL97
_cell_angle_alpha 90.00
_cell_angle_beta 91.6970(10)
_cell_angle_gamma 90.00
_cell_formula_units_Z 8
_cell_length_a 20.3689(13)
_cell_length_b 7.8804(5)
_cell_length_c 25.9921(16)
_cell_measurement_reflns_used 3350
_cell_measurement_temperature 292(2)
_cell_measurement_theta_max 22.84
_cell_measurement_theta_min 2.51
_cell_volume 4170.3(5)
_computing_cell_refinement 'SAINT (Bruker, 2001)'
_computing_data_collection 'SMART (Bruker, 2001)'
_computing_data_reduction SAINT
_computing_molecular_graphics 'PLATON (Spek, 2003)'
_computing_publication_material PLATON
_computing_structure_refinement 'SHELXL97 (Sheldrick, 1997)'
_computing_structure_solution 'SHELXS97 (Sheldrick, 1997)'
_diffrn_ambient_temperature 292(2)
_diffrn_measured_fraction_theta_full 0.997
_diffrn_measured_fraction_theta_max 0.997
_diffrn_measurement_device_type 'Bruker SMART 4K CCD area-detector'
_diffrn_measurement_method '\f and \w'
_diffrn_radiation_monochromator graphite
_diffrn_radiation_source 'fine-focus sealed tube'
_diffrn_radiation_type MoK\a
_diffrn_radiation_wavelength 0.71073
_diffrn_reflns_av_R_equivalents 0.0314
_diffrn_reflns_av_sigmaI/netI 0.0323
_diffrn_reflns_limit_h_max 20
_diffrn_reflns_limit_h_min -24
_diffrn_reflns_limit_k_max 9
_diffrn_reflns_limit_k_min -9
_diffrn_reflns_limit_l_max 30
_diffrn_reflns_limit_l_min -30
_diffrn_reflns_number 13315
_diffrn_reflns_theta_full 25.00
_diffrn_reflns_theta_max 25.00
_diffrn_reflns_theta_min 2.00
_exptl_absorpt_coefficient_mu 0.103
_exptl_absorpt_correction_type none
_exptl_crystal_colour colourless
_exptl_crystal_density_diffrn 1.352
_exptl_crystal_density_method 'not measured'
_exptl_crystal_description block
_exptl_crystal_F_000 1808
_exptl_crystal_size_max 0.30
_exptl_crystal_size_mid 0.20
_exptl_crystal_size_min 0.20
_refine_diff_density_max 0.762
_refine_diff_density_min -0.497
_refine_ls_extinction_method none
_refine_ls_goodness_of_fit_ref 1.041
_refine_ls_hydrogen_treatment constr
_refine_ls_matrix_type full
_refine_ls_number_parameters 275
_refine_ls_number_reflns 3662
_refine_ls_number_restraints 0
_refine_ls_restrained_S_all 1.041
_refine_ls_R_factor_all 0.0826
_refine_ls_R_factor_gt 0.0678
_refine_ls_shift/su_max 0.000
_refine_ls_shift/su_mean 0.000
_refine_ls_structure_factor_coef Fsqd
_refine_ls_weighting_details 'calc w = 1/[\s^2^(Fo^2^)+(0.0969P)^2^+6.5727P] where P=(Fo^2^+2Fc^2^)/3'
_refine_ls_weighting_scheme calc
_refine_ls_wR_factor_gt 0.1802
_refine_ls_wR_factor_ref 0.1902
_reflns_number_gt 2901
_reflns_number_total 3662
_reflns_threshold_expression I>2\s(I)
_cod_data_source_file cv2270.cif
_cod_data_source_block I
_cod_original_sg_symbol_H-M 'C 2/c'
_cod_database_code 2214601
_cod_database_fobs_code 2214601

loop_
_symmetry_equiv_pos_as_xyz
'x, y, z'
'-x, y, -z+1/2'
'x+1/2, y+1/2, z'
'-x+1/2, y+1/2, -z+1/2'
'-x, -y, -z'
'x, -y, z-1/2'
'-x+1/2, -y+1/2, -z'
'x+1/2, -y+1/2, z-1/2'

loop_
_atom_site_type_symbol
_atom_site_label
_atom_site_fract_x
_atom_site_fract_y
_atom_site_fract_z
_atom_site_U_iso_or_equiv
_atom_site_adp_type
_atom_site_calc_flag
_atom_site_refinement_flags
_atom_site_occupancy
C C1 0.5192(2) 0.4727(9) 0.3310(2) 0.115(2) Uani d . 1
H H1A 0.5198 0.3943 0.3027 0.172 Uiso calc R 1
H H1B 0.5529 0.4427 0.3559 0.172 Uiso calc R 1
H H1C 0.5270 0.5855 0.3186 0.172 Uiso calc R 1
C C2 0.45446(17) 0.4660(5) 0.35513(14) 0.0613(9) Uani d . 1
H H2A 0.4509 0.3599 0.3738 0.074 Uiso calc R 1
H H2B 0.4517 0.5578 0.3799 0.074 Uiso calc R 1
C C3 0.39338(16) 0.6401(4) 0.29128(11) 0.0521(8) Uani d . 1
H H3A 0.3668 0.6243 0.2601 0.062 Uiso calc R 1
H H3B 0.4368 0.6758 0.2813 0.062 Uiso calc R 1
C C4 0.33661(15) 0.4321(4) 0.33911(11) 0.0459(7) Uani d . 1
H H4A 0.3429 0.3321 0.3605 0.055 Uiso calc R 1
H H4B 0.3063 0.4023 0.3111 0.055 Uiso calc R 1
C C5 0.39979(14) 0.8907(4) 0.35146(11) 0.0429(7) Uani d . 1
C C6 0.31809(13) 0.5820(3) 0.42271(10) 0.0374(6) Uani d . 1
C C7 0.30321(13) 0.7315(3) 0.34576(10) 0.0344(6) Uani d . 1
C C8 0.24532(14) 0.7504(4) 0.30633(11) 0.0417(7) Uani d . 1
C C9 0.14594(14) 0.6412(4) 0.27281(13) 0.0526(8) Uani d . 1
H H9A 0.1584 0.6089 0.2384 0.063 Uiso calc R 1
H H9B 0.1296 0.7569 0.2716 0.063 Uiso calc R 1
C C10 0.09497(19) 0.5268(6) 0.29102(18) 0.0849(13) Uani d . 1
H H10A 0.1120 0.4134 0.2932 0.127 Uiso calc R 1
H H10B 0.0579 0.5292 0.2674 0.127 Uiso calc R 1
H H10C 0.0816 0.5629 0.3244 0.127 Uiso calc R 1
C C11 0.30001(13) 0.8576(3) 0.39207(10) 0.0363(6) Uani d . 1
C C12 0.23560(15) 0.9608(4) 0.39291(12) 0.0462(7) Uani d . 1
C C13 0.1855(2) 1.2302(6) 0.3808(2) 0.0906(14) Uani d . 1
H H13A 0.1944 1.3313 0.3610 0.109 Uiso calc R 1
H H13B 0.1498 1.1688 0.3637 0.109 Uiso calc R 1
C C14 0.1675(3) 1.2762(8) 0.4321(3) 0.128(2) Uani d . 1
H H14A 0.1501 1.1787 0.4491 0.191 Uiso calc R 1
H H14B 0.1348 1.3639 0.4303 0.191 Uiso calc R 1
H H14C 0.2055 1.3168 0.4510 0.191 Uiso calc R 1
C C15 0.38474(15) 1.0349(4) 0.43596(12) 0.0472(7) Uani d . 1
H H15A 0.4276 1.0836 0.4299 0.057 Uiso calc R 1
H H15B 0.3559 1.1264 0.4459 0.057 Uiso calc R 1
C C16 0.32934(15) 0.8260(4) 0.48422(11) 0.0470(7) Uani d . 1
H H16A 0.2969 0.9055 0.4963 0.056 Uiso calc R 1
H H16B 0.3354 0.7390 0.5103 0.056 Uiso calc R 1
C C17 0.44876(16) 0.8037(4) 0.47574(13) 0.0542(8) Uani d . 1
H H17A 0.4868 0.8714 0.4674 0.065 Uiso calc R 1
H H17B 0.4417 0.7211 0.4485 0.065 Uiso calc R 1
C C18 0.4623(2) 0.7123(5) 0.52582(16) 0.0754(11) Uani d . 1
H H18A 0.4609 0.7917 0.5538 0.113 Uiso calc R 1
H H18B 0.5050 0.6608 0.5253 0.113 Uiso calc R 1
H H18C 0.4296 0.6261 0.5303 0.113 Uiso calc R 1
N N1 0.39898(13) 0.4795(3) 0.31793(9) 0.0498(7) Uani d . 1
N N2 0.36403(11) 0.7760(3) 0.32213(8) 0.0406(6) Uani d . 1
N N3 0.30724(11) 0.5667(3) 0.36995(8) 0.0359(5) Uani d . 1
N N4 0.35879(11) 0.9595(3) 0.38760(9) 0.0393(6) Uani d . 1
N N5 0.30415(11) 0.7466(3) 0.43647(8) 0.0372(5) Uani d . 1
N N6 0.39087(12) 0.9148(3) 0.47816(9) 0.0469(6) Uani d . 1
O O1 0.45657(11) 0.9299(3) 0.34542(9) 0.0636(7) Uani d . 1
O O2 0.33390(12) 0.4685(3) 0.45184(8) 0.0536(6) Uani d . 1
O O3 0.24162(13) 0.8728(4) 0.27949(11) 0.0837(9) Uani d . 1
O O4 0.20263(9) 0.6294(2) 0.30835(7) 0.0441(5) Uani d . 1
O O5 0.18423(11) 0.8918(3) 0.39870(10) 0.0624(7) Uani d . 1
O O6 0.24504(12) 1.1218(3) 0.38462(13) 0.0812(9) Uani d . 1

loop_
_atom_site_aniso_label
_atom_site_aniso_U_11
_atom_site_aniso_U_22
_atom_site_aniso_U_33
_atom_site_aniso_U_12
_atom_site_aniso_U_13
_atom_site_aniso_U_23
C1 0.056(3) 0.201(6) 0.087(3) 0.026(3) -0.002(2) 0.011(4)
C2 0.056(2) 0.072(2) 0.055(2) 0.0107(17) -0.0103(16) -0.0021(17)
C3 0.0484(18) 0.071(2) 0.0370(16) 0.0034(15) 0.0055(13) -0.0026(15)
C4 0.0529(18) 0.0413(15) 0.0428(16) 0.0034(13) -0.0097(14) -0.0052(13)
C5 0.0364(16) 0.0516(17) 0.0405(15) -0.0100(13) -0.0011(12) 0.0145(13)
C6 0.0384(15) 0.0360(14) 0.0377(15) -0.0082(12) -0.0034(12) 0.0062(12)
C7 0.0345(14) 0.0342(13) 0.0344(14) -0.0035(11) -0.0032(11) 0.0034(11)
C8 0.0417(16) 0.0445(16) 0.0384(15) -0.0039(13) -0.0077(12) 0.0089(13)
C9 0.0371(16) 0.0630(19) 0.0566(19) 0.0025(14) -0.0149(14) -0.0001(15)
C10 0.048(2) 0.103(3) 0.102(3) -0.021(2) -0.016(2) 0.015(3)
C11 0.0331(14) 0.0333(13) 0.0424(15) -0.0056(11) -0.0004(11) 0.0038(11)
C12 0.0420(17) 0.0380(15) 0.0581(19) -0.0074(13) -0.0053(14) -0.0002(13)
C13 0.080(3) 0.068(3) 0.124(4) 0.010(2) -0.005(3) 0.018(3)
C14 0.127(5) 0.117(4) 0.140(5) 0.008(4) 0.030(4) -0.047(4)
C15 0.0483(18) 0.0383(15) 0.0544(18) -0.0111(13) -0.0062(14) -0.0022(13)
C16 0.0562(19) 0.0498(17) 0.0351(15) -0.0069(14) 0.0009(13) -0.0058(13)
C17 0.0535(19) 0.0525(18) 0.0559(19) -0.0064(15) -0.0116(15) -0.0058(15)
C18 0.070(2) 0.074(2) 0.081(3) -0.010(2) -0.026(2) 0.017(2)
N1 0.0513(16) 0.0541(15) 0.0435(14) 0.0085(12) -0.0034(12) -0.0020(12)
N2 0.0381(13) 0.0480(13) 0.0356(12) -0.0042(10) -0.0001(10) 0.0049(10)
N3 0.0406(13) 0.0338(11) 0.0327(12) -0.0043(9) -0.0064(9) 0.0023(9)
N4 0.0376(13) 0.0367(12) 0.0433(13) -0.0089(10) -0.0043(10) 0.0037(10)
N5 0.0426(13) 0.0362(12) 0.0330(12) -0.0069(10) 0.0022(10) 0.0020(9)
N6 0.0536(15) 0.0437(13) 0.0428(14) -0.0072(12) -0.0069(11) -0.0048(11)
O1 0.0419(13) 0.0848(17) 0.0644(15) -0.0225(12) 0.0067(11) 0.0081(12)
O2 0.0770(16) 0.0419(11) 0.0411(11) -0.0071(10) -0.0120(10) 0.0114(9)
O3 0.0736(17) 0.0874(18) 0.0875(19) -0.0298(14) -0.0399(15) 0.0500(16)
O4 0.0349(11) 0.0496(11) 0.0471(12) -0.0065(9) -0.0091(9) 0.0052(9)
O5 0.0426(13) 0.0577(14) 0.0871(18) -0.0013(11) 0.0073(12) 0.0011(12)
O6 0.0559(15) 0.0467(14) 0.140(3) 0.0042(11) -0.0048(16) 0.0078(15)

loop_
_atom_type_symbol
_atom_type_description
_atom_type_scat_dispersion_real
_atom_type_scat_dispersion_imag
_atom_type_scat_source
C C 0.0033 0.0016 'International Tables Vol C Tables 4.2.6.8 and 6.1.1.4'
H H 0.0000 0.0000 'International Tables Vol C Tables 4.2.6.8 and 6.1.1.4'
N N 0.0061 0.0033 'International Tables Vol C Tables 4.2.6.8 and 6.1.1.4'
O O 0.0106 0.0060 'International Tables Vol C Tables 4.2.6.8 and 6.1.1.4'

loop_
_geom_angle_atom_site_label_1
_geom_angle_atom_site_label_2
_geom_angle_atom_site_label_3
_geom_angle
C2 C1 H1A 109.5
C2 C1 H1B 109.5
H1A C1 H1B 109.5
C2 C1 H1C 109.5
H1A C1 H1C 109.5
H1B C1 H1C 109.5
N1 C2 C1 113.3(3)
N1 C2 H2A 108.9
C1 C2 H2A 108.9
N1 C2 H2B 108.9
C1 C2 H2B 108.9
H2A C2 H2B 107.7
N1 C3 N2 113.8(2)
N1 C3 H3A 108.8
N2 C3 H3A 108.8
N1 C3 H3B 108.8
N2 C3 H3B 108.8
H3A C3 H3B 107.7
N1 C4 N3 113.4(2)
N1 C4 H4A 108.9
N3 C4 H4A 108.9
N1 C4 H4B 108.9
N3 C4 H4B 108.9
H4A C4 H4B 107.7
O1 C5 N2 125.9(3)
O1 C5 N4 125.8(3)
N2 C5 N4 108.2(2)
O2 C6 N5 125.9(3)
O2 C6 N3 125.9(3)
N5 C6 N3 108.1(2)
N2 C7 N3 111.5(2)
N2 C7 C8 110.0(2)
N3 C7 C8 114.1(2)
N2 C7 C11 103.2(2)
N3 C7 C11 103.9(2)
C8 C7 C11 113.6(2)
O3 C8 O4 126.2(3)
O3 C8 C7 120.0(3)
O4 C8 C7 113.7(2)
O4 C9 C10 108.1(3)
O4 C9 H9A 110.1
C10 C9 H9A 110.1
O4 C9 H9B 110.1
C10 C9 H9B 110.1
H9A C9 H9B 108.4
C9 C10 H10A 109.5
C9 C10 H10B 109.5
H10A C10 H10B 109.5
C9 C10 H10C 109.5
H10A C10 H10C 109.5
H10B C10 H10C 109.5
N5 C11 N4 111.7(2)
N5 C11 C12 109.6(2)
N4 C11 C12 114.4(2)
N5 C11 C7 103.1(2)
N4 C11 C7 103.7(2)
C12 C11 C7 113.6(2)
O5 C12 O6 126.8(3)
O5 C12 C11 120.7(3)
O6 C12 C11 112.4(3)
C14 C13 O6 108.3(5)
C14 C13 H13A 110.0
O6 C13 H13A 110.0
C14 C13 H13B 110.0
O6 C13 H13B 110.0
H13A C13 H13B 108.4
C13 C14 H14A 109.5
C13 C14 H14B 109.5
H14A C14 H14B 109.5
C13 C14 H14C 109.5
H14A C14 H14C 109.5
H14B C14 H14C 109.5
N6 C15 N4 113.7(2)
N6 C15 H15A 108.8
N4 C15 H15A 108.8
N6 C15 H15B 108.8
N4 C15 H15B 108.8
H15A C15 H15B 107.7
N6 C16 N5 113.3(2)
N6 C16 H16A 108.9
N5 C16 H16A 108.9
N6 C16 H16B 108.9
N5 C16 H16B 108.9
H16A C16 H16B 107.7
N6 C17 C18 111.9(3)
N6 C17 H17A 109.2
C18 C17 H17A 109.2
N6 C17 H17B 109.2
C18 C17 H17B 109.2
H17A C17 H17B 107.9
C17 C18 H18A 109.5
C17 C18 H18B 109.5
H18A C18 H18B 109.5
C17 C18 H18C 109.5
H18A C18 H18C 109.5
H18B C18 H18C 109.5
C3 N1 C4 110.5(2)
C3 N1 C2 115.3(3)
C4 N1 C2 113.4(3)
C5 N2 C7 111.8(2)
C5 N2 C3 124.1(2)
C7 N2 C3 114.9(2)
C6 N3 C7 110.9(2)
C6 N3 C4 123.2(2)
C7 N3 C4 115.5(2)
C5 N4 C11 110.7(2)
C5 N4 C15 121.9(2)
C11 N4 C15 115.6(2)
C6 N5 C11 111.7(2)
C6 N5 C16 123.5(2)
C11 N5 C16 115.2(2)
C16 N6 C15 110.0(2)
C16 N6 C17 114.5(2)
C15 N6 C17 114.0(3)
C8 O4 C9 116.6(2)
C12 O6 C13 116.6(3)

loop_
_geom_bond_atom_site_label_1
_geom_bond_atom_site_label_2
_geom_bond_distance
C1 C2 1.479(6)
C1 H1A 0.9600
C1 H1B 0.9600
C1 H1C 0.9600
C2 N1 1.469(4)
C2 H2A 0.9700
C2 H2B 0.9700
C3 N1 1.446(4)
C3 N2 1.475(4)
C3 H3A 0.9700
C3 H3B 0.9700
C4 N1 1.448(4)
C4 N3 1.468(4)
C4 H4A 0.9700
C4 H4B 0.9700
C5 O1 1.212(3)
C5 N2 1.377(4)
C5 N4 1.386(4)
C6 O2 1.210(3)
C6 N5 1.377(3)
C6 N3 1.388(3)
C7 N2 1.442(3)
C7 N3 1.444(3)
C7 C8 1.547(4)
C7 C11 1.564(4)
C8 O3 1.192(3)
C8 O4 1.293(3)
C9 O4 1.460(3)
C9 C10 1.464(5)
C9 H9A 0.9700
C9 H9B 0.9700
C10 H10A 0.9600
C10 H10B 0.9600
C10 H10C 0.9600
C11 N5 1.448(3)
C11 N4 1.449(3)
C11 C12 1.544(4)
C12 O5 1.192(3)
C12 O6 1.302(4)
C13 C14 1.438(7)
C13 O6 1.485(5)
C13 H13A 0.9700
C13 H13B 0.9700
C14 H14A 0.9600
C14 H14B 0.9600
C14 H14C 0.9600
C15 N6 1.452(4)
C15 N4 1.474(4)
C15 H15A 0.9700
C15 H15B 0.9700
C16 N6 1.448(4)
C16 N5 1.469(3)
C16 H16A 0.9700
C16 H16B 0.9700
C17 N6 1.471(4)
C17 C18 1.506(5)
C17 H17A 0.9700
C17 H17B 0.9700
C18 H18A 0.9600
C18 H18B 0.9600
C18 H18C 0.9600

loop_
_geom_hbond_atom_site_label_D
_geom_hbond_atom_site_label_H
_geom_hbond_atom_site_label_A
_geom_hbond_site_symmetry_A
_geom_hbond_distance_DH
_geom_hbond_distance_HA
_geom_hbond_distance_DA
_geom_hbond_angle_DHA
_geom_hbond_publ_flag
C4 H4B O3 4_545 0.97 2.53 3.460(4) 160 yes

loop_
_geom_torsion_atom_site_label_1
_geom_torsion_atom_site_label_2
_geom_torsion_atom_site_label_3
_geom_torsion_atom_site_label_4
_geom_torsion
N2 C7 C8 O3 -44.8(4)
N3 C7 C8 O3 -170.9(3)
C11 C7 C8 O3 70.3(4)
N2 C7 C8 O4 138.7(2)
N3 C7 C8 O4 12.6(3)
C11 C7 C8 O4 -106.1(3)
N2 C7 C11 N5 -115.2(2)
N3 C7 C11 N5 1.2(2)
C8 C7 C11 N5 125.7(2)
N2 C7 C11 N4 1.4(2)
N3 C7 C11 N4 117.8(2)
C8 C7 C11 N4 -117.7(2)
N2 C7 C11 C12 126.2(2)
N3 C7 C11 C12 -117.4(2)
C8 C7 C11 C12 7.1(3)
N5 C11 C12 O5 -50.3(4)
N4 C11 C12 O5 -176.7(3)
C7 C11 C12 O5 64.4(4)
N5 C11 C12 O6 132.3(3)
N4 C11 C12 O6 6.0(4)
C7 C11 C12 O6 -112.9(3)
N2 C3 N1 C4 51.4(3)
N2 C3 N1 C2 -78.8(3)
N3 C4 N1 C3 -51.2(3)
N3 C4 N1 C2 79.9(3)
C1 C2 N1 C3 -65.4(5)
C1 C2 N1 C4 165.8(4)
O1 C5 N2 C7 167.7(3)
N4 C5 N2 C7 -15.1(3)
O1 C5 N2 C3 22.6(4)
N4 C5 N2 C3 -160.1(2)
N3 C7 N2 C5 -102.8(3)
C8 C7 N2 C5 129.7(2)
C11 C7 N2 C5 8.1(3)
N3 C7 N2 C3 45.7(3)
C8 C7 N2 C3 -81.9(3)
C11 C7 N2 C3 156.6(2)
N1 C3 N2 C5 93.8(3)
N1 C3 N2 C7 -50.3(3)
O2 C6 N3 C7 -167.5(3)
N5 C6 N3 C7 15.8(3)
O2 C6 N3 C4 -24.3(4)
N5 C6 N3 C4 159.1(2)
N2 C7 N3 C6 100.3(3)
C8 C7 N3 C6 -134.4(2)
C11 C7 N3 C6 -10.2(3)
N2 C7 N3 C4 -46.0(3)
C8 C7 N3 C4 79.3(3)
C11 C7 N3 C4 -156.5(2)
N1 C4 N3 C6 -91.5(3)
N1 C4 N3 C7 50.3(3)
O1 C5 N4 C11 -166.8(3)
N2 C5 N4 C11 15.9(3)
O1 C5 N4 C15 -25.8(4)
N2 C5 N4 C15 156.9(2)
N5 C11 N4 C5 100.0(3)
C12 C11 N4 C5 -134.7(2)
C7 C11 N4 C5 -10.4(3)
N5 C11 N4 C15 -43.7(3)
C12 C11 N4 C15 81.6(3)
C7 C11 N4 C15 -154.1(2)
N6 C15 N4 C5 -90.4(3)
N6 C15 N4 C11 49.0(3)
O2 C6 N5 C11 168.3(3)
N3 C6 N5 C11 -15.0(3)
O2 C6 N5 C16 24.0(4)
N3 C6 N5 C16 -159.4(2)
N4 C11 N5 C6 -102.5(3)
C12 C11 N5 C6 129.5(2)
C7 C11 N5 C6 8.2(3)
N4 C11 N5 C16 44.9(3)
C12 C11 N5 C16 -83.0(3)
C7 C11 N5 C16 155.7(2)
N6 C16 N5 C6 91.7(3)
N6 C16 N5 C11 -51.5(3)
N5 C16 N6 C15 53.3(3)
N5 C16 N6 C17 -76.6(3)
N4 C15 N6 C16 -52.1(3)
N4 C15 N6 C17 78.1(3)
C18 C17 N6 C16 -66.0(3)
C18 C17 N6 C15 166.1(3)
O3 C8 O4 C9 2.6(5)
C7 C8 O4 C9 178.8(2)
C10 C9 O4 C8 -162.9(3)
O5 C12 O6 C13 -1.5(6)
C11 C12 O6 C13 175.7(3)
C14 C13 O6 C12 83.9(5)
